data_9006274
loop_
_publ_author_name
'Schwartz, K. B.'
'Leong, D. B.'
'McConville, R. L.'

_publ_section_title
;
 Structural chemistry of synthetic cordierite: evidence for solid solutions
 and disordered compositional domains in Bi-flux-grown Mg-cordierites
 Sample: Synthesized in 5 at% bismuth oxide flux at 1000 C for 12 hours
 Note: tetrahedral site occupancies are assumed, not refined
;
_journal_name_full 'Physics and Chemistry of Minerals'
_journal_page_first 563
_journal_page_last 574
_journal_paper_doi 10.1007/BF00211852
_journal_volume 20
_journal_year 1994
_chemical_formula_sum 'Al4 Bi0.116 Mg2 O18 Si5'
_chemical_name_mineral Cordierite
_space_group_IT_number 66
_symmetry_space_group_name_Hall '-C 2 2c'
_symmetry_space_group_name_H-M 'C c c m'
_cell_angle_alpha 90
_cell_angle_beta 90
_cell_angle_gamma 90
_cell_length_a 17.0299
_cell_length_b 9.7424
_cell_length_c 9.3481
_cell_formula_units_Z 4
_cell_volume 1550.963
_database_code_amcsd 0007856
_exptl_crystal_density_diffrn 2.609
_exptl_crystal_thermal_history 'Synthesized in 5 at% bismuth oxide flux at 1000 C for 12 hours'
_cod_original_formula_sum 'Mg2 Al4 Si5 O18 Bi.116'
_cod_database_code 9006274

loop_
_space_group_symop_operation_xyz
x,y,z
1/2+x,1/2+y,z
x,-y,1/2+z
1/2+x,1/2-y,1/2+z
-x,y,1/2-z
1/2-x,1/2+y,1/2-z
-x,y,1/2+z
1/2-x,1/2+y,1/2+z
x,-y,1/2-z
1/2+x,1/2-y,1/2-z
x,y,-z
1/2+x,1/2+y,-z
-x,-y,z
1/2-x,1/2-y,z
-x,-y,-z
1/2-x,1/2-y,-z

loop_
_atom_site_label
_atom_site_fract_x
_atom_site_fract_y
_atom_site_fract_z
_atom_site_occupancy
_atom_site_U_iso_or_equiv
MgM 0.33690 0.00000 0.25000 1.00000 0.01153
AlT11 0.25000 0.25000 0.25250 1.00000 0.00925
SiT16 0.00000 0.50000 0.25000 1.00000 0.01064
SiT21 0.19140 0.08030 0.00000 1.00000 0.01089
SiT23 0.13430 -0.23800 0.00000 1.00000 0.01039
AlT26 0.04990 0.31060 0.00000 1.00000 0.00684
O11 0.24700 -0.10370 0.35840 1.00000 0.01317
O16 0.06370 -0.41630 0.34920 1.00000 0.00975
O13 -0.17350 -0.31080 0.35780 1.00000 0.01115
O26 0.04200 -0.25080 0.00000 1.00000 0.01849
O21 0.11990 0.18830 0.00000 1.00000 0.01836
O23 0.16330 -0.08120 0.00000 1.00000 0.01659
BiC1 0.00000 0.00000 0.25000 0.08400 0.16465
BiC2 0.00000 0.00000 0.00000 0.03200 0.10132

loop_
_cod_related_entry_id
_cod_related_entry_database
_cod_related_entry_code
1 AMCSD 0007856
